data_7029884
loop_
_publ_author_name
'Kriechbaum, Margit'
'Otte, Daniela'
'List, Manuela'
'Monkowius, Uwe'

_publ_section_title
;
 Facile oxidation of NHC-Au(i) to NHC-Au(iii) complexes by CsBr3.
;
_journal_issue 23
_journal_name_full 'Dalton transactions (Cambridge, England : 2003)'
_journal_page_first 8781
_journal_page_last 8791
_journal_paper_doi 10.1039/c4dt00695j
_journal_volume 43
_journal_year 2014
_chemical_formula_sum 'C38 H44 Ag F6 N4 P'
_chemical_formula_weight 809.61
_chemical_name_systematic Chlorido-{2-(2,6-diisopropylphenyl)imidazo[1,5-a]pyridin-3-ylidene}silver(I)
_space_group_crystal_system triclinic
_space_group_IT_number 2
_space_group_name_Hall '-P 1'
_space_group_name_H-M_alt 'P -1'
_symmetry_space_group_name_Hall '-P 1'
_symmetry_space_group_name_H-M 'P -1'
_atom_sites_solution_hydrogens geom
_atom_sites_solution_primary direct
_atom_sites_solution_secondary difmap
_audit_creation_method 'APEX2 v2010.1-2'
_cell_angle_alpha 84.065(8)
_cell_angle_beta 73.767(8)
_cell_angle_gamma 80.064(9)
_cell_formula_units_Z 1
_cell_length_a 8.527(2)
_cell_length_b 10.424(3)
_cell_length_c 11.059(3)
_cell_measurement_reflns_used 3040
_cell_measurement_temperature 200.(2)
_cell_measurement_theta_max 22.48
_cell_measurement_theta_min 2.51
_cell_volume 928.1(4)
_computing_cell_refinement 'SAINT Version 7.68A (Bruker, 2009)'
_computing_data_collection 'APEX2 Version 2009.9 (Bruker)'
_computing_data_reduction 'SAINT (Bruker, 2009)'
_computing_molecular_graphics 'ORTEP-3 for Windows version 2.02 (Farrugia, 1997)'
_computing_publication_material 'SHELXL-97 and publCIF (Westrip, 2010)'
_computing_structure_refinement 'SHELXL-97 (Sheldrick, 2008)'
_computing_structure_solution 'SHELXS-97 (Sheldrick, 2008)'
_diffrn_ambient_temperature 200.(2)
_diffrn_detector_area_resol_mean 8.3330
_diffrn_measured_fraction_theta_full 0.987
_diffrn_measured_fraction_theta_max 0.987
_diffrn_measurement_device_type 'SMART X2S'
_diffrn_measurement_method omega-scan
_diffrn_radiation_monochromator 'doubly curved silicon crystal'
_diffrn_radiation_source 'sealed MicroFocus tube'
_diffrn_radiation_type 'Mo K\a'
_diffrn_radiation_wavelength 0.71073
_diffrn_reflns_av_R_equivalents 0.1344
_diffrn_reflns_av_sigmaI/netI 0.0960
_diffrn_reflns_limit_h_max 10
_diffrn_reflns_limit_h_min -10
_diffrn_reflns_limit_k_max 12
_diffrn_reflns_limit_k_min -12
_diffrn_reflns_limit_l_max 13
_diffrn_reflns_limit_l_min -13
_diffrn_reflns_number 17396
_diffrn_reflns_theta_full 25.07
_diffrn_reflns_theta_max 25.07
_diffrn_reflns_theta_min 1.92
_exptl_absorpt_coefficient_mu 0.649
_exptl_absorpt_correction_T_max 0.91
_exptl_absorpt_correction_T_min 0.80
_exptl_absorpt_correction_type multi-scan
_exptl_absorpt_process_details 'SADABS V2008/1 (Bruker AXS)'
_exptl_crystal_colour colourless
_exptl_crystal_density_diffrn 1.449
_exptl_crystal_density_method 'not measured'
_exptl_crystal_description needle
_exptl_crystal_F_000 416
_exptl_crystal_size_max 0.37
_exptl_crystal_size_mid 0.16
_exptl_crystal_size_min 0.14
_refine_diff_density_max 0.774
_refine_diff_density_min -0.748
_refine_ls_extinction_method none
_refine_ls_goodness_of_fit_ref 1.028
_refine_ls_hydrogen_treatment constr
_refine_ls_matrix_type full
_refine_ls_number_parameters 233
_refine_ls_number_reflns 3254
_refine_ls_number_restraints 0
_refine_ls_restrained_S_all 1.028
_refine_ls_R_factor_all 0.0689
_refine_ls_R_factor_gt 0.0537
_refine_ls_shift/su_max 0.000
_refine_ls_shift/su_mean 0.000
_refine_ls_structure_factor_coef Fsqd
_refine_ls_weighting_details 'calc w=1/[\s^2^(Fo^2^)+(0.0582P)^2^+0.0000P] where P=(Fo^2^+2Fc^2^)/3'
_refine_ls_weighting_scheme calc
_refine_ls_wR_factor_gt 0.1100
_refine_ls_wR_factor_ref 0.1300
_reflns_number_gt 2657
_reflns_number_total 3254
_reflns_threshold_expression >2sigma(I)
_cod_data_source_file c4dt00695j2.cif
_cod_data_source_block I
_cod_depositor_comments 'Adding full bibliography for 7029880--7029888.cif.'
_cod_database_code 7029884

loop_
_space_group_symop_operation_xyz
'x, y, z'
'-x, -y, -z'

loop_
_atom_site_type_symbol
_atom_site_label
_atom_site_fract_x
_atom_site_fract_y
_atom_site_fract_z
_atom_site_U_iso_or_equiv
_atom_site_adp_type
_atom_site_calc_flag
_atom_site_refinement_flags
_atom_site_occupancy
Ag Ag1 0 0 1.0 0.0310(2) Uani d S 1
P P1 0.5 0.5 0.5 0.0396(5) Uani d S 1
F F1 0.4645(6) 0.4961(5) 0.3695(4) 0.1058(16) Uani d . 1
F F2 0.4612(5) 0.3552(3) 0.5338(3) 0.0775(12) Uani d . 1
F F3 0.6852(4) 0.4493(4) 0.4363(4) 0.1030(16) Uani d . 1
N N1 0.1210(5) 0.2686(4) 1.0082(3) 0.0334(10) Uani d . 1
N N2 0.2252(4) 0.1789(3) 0.8331(3) 0.0242(8) Uani d . 1
C C1 0.1148(5) 0.1637(4) 0.9465(4) 0.0277(10) Uani d . 1
C C2 0.2325(6) 0.3468(5) 0.9344(5) 0.0374(12) Uani d . 1
C C3 0.2518(8) 0.4607(5) 0.9852(6) 0.0561(16) Uani d . 1
H H3 0.3255 0.5173 0.937 0.067 Uiso calc R 1
C C4 0.1611(10) 0.4868(6) 1.1058(7) 0.072(2) Uani d . 1
H H4 0.174 0.562 1.1415 0.087 Uiso calc R 1
C C5 0.0500(9) 0.4059(6) 1.1778(6) 0.064(2) Uani d . 1
H H5 -0.0122 0.4279 1.2606 0.077 Uiso calc R 1
C C6 0.0305(7) 0.2987(6) 1.1316(5) 0.0512(16) Uani d . 1
H H6 -0.0435 0.2431 1.1814 0.061 Uiso calc R 1
C C7 0.2968(6) 0.2887(4) 0.8229(4) 0.0330(11) Uani d . 1
H H7 0.3763 0.3186 0.7516 0.04 Uiso calc R 1
C C8 0.2566(5) 0.0862(4) 0.7373(4) 0.0238(10) Uani d . 1
C C9 0.1782(5) 0.1167(4) 0.6407(4) 0.0276(10) Uani d . 1
C C10 0.0612(6) 0.2440(5) 0.6327(4) 0.0337(11) Uani d . 1
H H10 0.0877 0.3096 0.681 0.04 Uiso calc R 1
C C11 0.0771(7) 0.2990(5) 0.4991(5) 0.0524(15) Uani d . 1
H H11A 0.0437 0.2387 0.452 0.079 Uiso calc R 1
H H11B 0.1921 0.3105 0.4589 0.079 Uiso calc R 1
H H11C 0.0057 0.3835 0.4996 0.079 Uiso calc R 1
C C12 -0.1161(6) 0.2212(5) 0.6936(5) 0.0468(14) Uani d . 1
H H12A -0.1912 0.3029 0.6887 0.07 Uiso calc R 1
H H12B -0.1282 0.1912 0.7822 0.07 Uiso calc R 1
H H12C -0.1429 0.1549 0.6491 0.07 Uiso calc R 1
C C13 0.2024(6) 0.0217(5) 0.5552(4) 0.0382(12) Uani d . 1
H H13 0.1493 0.0385 0.489 0.046 Uiso calc R 1
C C14 0.3017(6) -0.0962(5) 0.5642(5) 0.0450(14) Uani d . 1
H H14 0.3163 -0.1597 0.5047 0.054 Uiso calc R 1
C C15 0.3795(6) -0.1220(5) 0.6592(4) 0.0381(12) Uani d . 1
H H15 0.4491 -0.203 0.6637 0.046 Uiso calc R 1
C C16 0.3581(5) -0.0316(4) 0.7491(4) 0.0288(11) Uani d . 1
C C17 0.4481(6) -0.0619(5) 0.8510(4) 0.0350(12) Uani d . 1
H H17 0.4016 0.0064 0.914 0.042 Uiso calc R 1
C C18 0.6299(6) -0.0539(7) 0.7971(5) 0.0603(17) Uani d . 1
H H18A 0.6784 -0.1184 0.7332 0.09 Uiso calc R 1
H H18B 0.6856 -0.072 0.8648 0.09 Uiso calc R 1
H H18C 0.6436 0.0337 0.7582 0.09 Uiso calc R 1
C C19 0.4233(7) -0.1940(5) 0.9209(5) 0.0534(16) Uani d . 1
H H19A 0.3049 -0.198 0.9538 0.08 Uiso calc R 1
H H19B 0.4747 -0.2053 0.991 0.08 Uiso calc R 1
H H19C 0.4746 -0.2636 0.8628 0.08 Uiso calc R 1

loop_
_atom_site_aniso_label
_atom_site_aniso_U_11
_atom_site_aniso_U_22
_atom_site_aniso_U_33
_atom_site_aniso_U_12
_atom_site_aniso_U_13
_atom_site_aniso_U_23
Ag1 0.0301(3) 0.0340(3) 0.0261(3) -0.0080(2) -0.0026(2) 0.0034(2)
P1 0.0435(10) 0.0308(10) 0.0337(10) -0.0005(8) 0.0028(8) 0.0023(8)
F1 0.158(4) 0.119(4) 0.058(2) -0.058(3) -0.042(3) 0.016(2)
F2 0.113(3) 0.0381(19) 0.059(2) -0.0197(19) 0.018(2) -0.0007(16)
F3 0.057(2) 0.080(3) 0.133(4) 0.010(2) 0.028(2) -0.008(3)
N1 0.045(2) 0.033(2) 0.0236(19) 0.0037(18) -0.0152(18) -0.0061(17)
N2 0.0297(19) 0.027(2) 0.0182(17) -0.0082(16) -0.0097(15) 0.0031(15)
C1 0.029(2) 0.035(3) 0.020(2) -0.005(2) -0.0094(19) 0.0000(19)
C2 0.052(3) 0.027(3) 0.043(3) -0.004(2) -0.029(3) 0.001(2)
C3 0.085(4) 0.030(3) 0.069(4) -0.006(3) -0.047(4) -0.009(3)
C4 0.120(6) 0.042(4) 0.075(5) 0.016(4) -0.067(5) -0.028(4)
C5 0.100(5) 0.050(4) 0.041(3) 0.027(4) -0.034(4) -0.018(3)
C6 0.070(4) 0.051(4) 0.027(3) 0.020(3) -0.018(3) -0.010(2)
C7 0.037(3) 0.031(3) 0.034(3) -0.012(2) -0.011(2) 0.004(2)
C8 0.026(2) 0.027(2) 0.018(2) -0.0085(18) -0.0013(18) -0.0051(18)
C9 0.035(2) 0.028(2) 0.023(2) -0.0053(19) -0.012(2) -0.0001(19)
C10 0.043(3) 0.030(3) 0.036(3) -0.004(2) -0.022(2) -0.004(2)
C11 0.066(4) 0.042(3) 0.050(3) -0.003(3) -0.026(3) 0.013(3)
C12 0.043(3) 0.052(4) 0.047(3) 0.003(3) -0.018(3) -0.013(3)
C13 0.047(3) 0.045(3) 0.029(2) -0.001(2) -0.021(2) -0.009(2)
C14 0.054(3) 0.046(3) 0.042(3) 0.005(3) -0.025(3) -0.020(3)
C15 0.043(3) 0.035(3) 0.036(3) 0.008(2) -0.015(2) -0.011(2)
C16 0.029(2) 0.037(3) 0.021(2) -0.004(2) -0.0090(19) 0.002(2)
C17 0.040(3) 0.037(3) 0.027(2) 0.003(2) -0.011(2) -0.004(2)
C18 0.043(3) 0.098(5) 0.047(3) -0.016(3) -0.022(3) 0.000(3)
C19 0.053(3) 0.056(4) 0.051(3) -0.003(3) -0.024(3) 0.017(3)

loop_
_atom_type_symbol
_atom_type_description
_atom_type_scat_dispersion_real
_atom_type_scat_dispersion_imag
_atom_type_scat_source
C C 0.0033 0.0016 'International Tables Vol C Tables 4.2.6.8 and 6.1.1.4'
H H 0.0000 0.0000 'International Tables Vol C Tables 4.2.6.8 and 6.1.1.4'
N N 0.0061 0.0033 'International Tables Vol C Tables 4.2.6.8 and 6.1.1.4'
F F 0.0171 0.0103 'International Tables Vol C Tables 4.2.6.8 and 6.1.1.4'
P P 0.1023 0.0942 'International Tables Vol C Tables 4.2.6.8 and 6.1.1.4'
Ag Ag -0.8971 1.1015 'International Tables Vol C Tables 4.2.6.8 and 6.1.1.4'

loop_
_geom_angle_atom_site_label_1
_geom_angle_atom_site_label_2
_geom_angle_atom_site_label_3
_geom_angle_site_symmetry_1
_geom_angle_site_symmetry_3
_geom_angle
C1 Ag1 C1 2_557 . 180.0000(10)
F3 P1 F3 2_666 . 179.9990(10)
F3 P1 F1 2_666 . 91.9(3)
F3 P1 F1 . . 88.1(3)
F3 P1 F1 2_666 2_666 88.1(3)
F3 P1 F1 . 2_666 91.9(3)
F1 P1 F1 . 2_666 179.9990(10)
F3 P1 F2 2_666 . 88.8(2)
F3 P1 F2 . . 91.2(2)
F1 P1 F2 . . 89.3(2)
F1 P1 F2 2_666 . 90.7(2)
F3 P1 F2 2_666 2_666 91.2(2)
F3 P1 F2 . 2_666 88.8(2)
F1 P1 F2 . 2_666 90.7(2)
F1 P1 F2 2_666 2_666 89.3(2)
F2 P1 F2 . 2_666 179.9990(10)
C1 N1 C2 . . 111.9(4)
C1 N1 C6 . . 126.5(5)
C2 N1 C6 . . 121.6(5)
C1 N2 C7 . . 112.4(4)
C1 N2 C8 . . 121.1(4)
C7 N2 C8 . . 126.5(3)
N2 C1 N1 . . 103.2(4)
N2 C1 Ag1 . . 122.6(3)
N1 C1 Ag1 . . 133.7(3)
C7 C2 N1 . . 105.5(4)
C7 C2 C3 . . 135.9(5)
N1 C2 C3 . . 118.6(5)
C4 C3 C2 . . 118.1(6)
C4 C3 H3 . . 121.0
C2 C3 H3 . . 121.0
C3 C4 C5 . . 122.0(6)
C3 C4 H4 . . 119.0
C5 C4 H4 . . 119.0
C6 C5 C4 . . 120.7(6)
C6 C5 H5 . . 119.6
C4 C5 H5 . . 119.6
C5 C6 N1 . . 119.0(6)
C5 C6 H6 . . 120.5
N1 C6 H6 . . 120.5
C2 C7 N2 . . 106.9(4)
C2 C7 H7 . . 126.5
N2 C7 H7 . . 126.5
C16 C8 C9 . . 123.2(4)
C16 C8 N2 . . 118.3(4)
C9 C8 N2 . . 118.5(4)
C13 C9 C8 . . 116.9(4)
C13 C9 C10 . . 120.6(4)
C8 C9 C10 . . 122.4(4)
C11 C10 C12 . . 109.5(4)
C11 C10 C9 . . 112.8(4)
C12 C10 C9 . . 109.4(4)
C11 C10 H10 . . 108.4
C12 C10 H10 . . 108.4
C9 C10 H10 . . 108.4
C10 C11 H11A . . 109.5
C10 C11 H11B . . 109.5
H11A C11 H11B . . 109.5
C10 C11 H11C . . 109.5
H11A C11 H11C . . 109.5
H11B C11 H11C . . 109.5
C10 C12 H12A . . 109.5
C10 C12 H12B . . 109.5
H12A C12 H12B . . 109.5
C10 C12 H12C . . 109.5
H12A C12 H12C . . 109.5
H12B C12 H12C . . 109.5
C14 C13 C9 . . 121.5(5)
C14 C13 H13 . . 119.3
C9 C13 H13 . . 119.3
C15 C14 C13 . . 120.0(5)
C15 C14 H14 . . 120.0
C13 C14 H14 . . 120.0
C14 C15 C16 . . 121.2(4)
C14 C15 H15 . . 119.4
C16 C15 H15 . . 119.4
C8 C16 C15 . . 117.1(4)
C8 C16 C17 . . 122.9(4)
C15 C16 C17 . . 119.9(4)
C18 C17 C16 . . 110.7(4)
C18 C17 C19 . . 110.6(4)
C16 C17 C19 . . 112.6(4)
C18 C17 H17 . . 107.6
C16 C17 H17 . . 107.6
C19 C17 H17 . . 107.6
C17 C18 H18A . . 109.5
C17 C18 H18B . . 109.5
H18A C18 H18B . . 109.5
C17 C18 H18C . . 109.5
H18A C18 H18C . . 109.5
H18B C18 H18C . . 109.5
C17 C19 H19A . . 109.5
C17 C19 H19B . . 109.5
H19A C19 H19B . . 109.5
C17 C19 H19C . . 109.5
H19A C19 H19C . . 109.5
H19B C19 H19C . . 109.5

loop_
_geom_bond_atom_site_label_1
_geom_bond_atom_site_label_2
_geom_bond_site_symmetry_2
_geom_bond_distance
Ag1 C1 2_557 2.065(5)
Ag1 C1 . 2.065(5)
P1 F3 2_666 1.560(3)
P1 F3 . 1.560(3)
P1 F1 . 1.560(4)
P1 F1 2_666 1.561(4)
P1 F2 . 1.586(3)
P1 F2 2_666 1.586(3)
N1 C1 . 1.363(6)
N1 C2 . 1.389(6)
N1 C6 . 1.405(6)
N2 C1 . 1.355(5)
N2 C7 . 1.368(6)
N2 C8 . 1.446(5)
C2 C7 . 1.360(7)
C2 C3 . 1.418(7)
C3 C4 . 1.370(9)
C3 H3 . 0.95
C4 C5 . 1.399(10)
C4 H4 . 0.95
C5 C6 . 1.330(9)
C5 H5 . 0.95
C6 H6 . 0.95
C7 H7 . 0.95
C8 C16 . 1.392(6)
C8 C9 . 1.394(6)
C9 C13 . 1.390(6)
C9 C10 . 1.528(6)
C10 C11 . 1.506(7)
C10 C12 . 1.522(7)
C10 H10 . 1.0
C11 H11A . 0.98
C11 H11B . 0.98
C11 H11C . 0.98
C12 H12A . 0.98
C12 H12B . 0.98
C12 H12C . 0.98
C13 C14 . 1.378(7)
C13 H13 . 0.95
C14 C15 . 1.373(7)
C14 H14 . 0.95
C15 C16 . 1.394(6)
C15 H15 . 0.95
C16 C17 . 1.512(6)
C17 C18 . 1.511(7)
C17 C19 . 1.526(7)
C17 H17 . 1.0
C18 H18A . 0.98
C18 H18B . 0.98
C18 H18C . 0.98
C19 H19A . 0.98
C19 H19B . 0.98
C19 H19C . 0.98
